data_7718211
loop_
_publ_author_name
'Ma&#x10f;ar, Milan'
'Faltejsek, Jan'
'Bu&#x161;kov&#xe1;, Hana'
'Kol&#xe1;&#x10d;n&#xe1;, Lucie'
'Jaro&#x161;, Adam'
'Kotek, Jan'
'Straka, Michal'
'Kub&#xed;&#x10d;ek, Vojt&#x11b;ch'
'Ludv&#xed;k, Ji&#x159;&#xed;'

_publ_section_title
;
 Unusual variability of isomers in copper(II) complexes with
 1,8-bis(2-hydroxybenzyl)-cyclam.
;
_journal_issue 8
_journal_name_full 'Dalton transactions (Cambridge, England : 2003)'
_journal_page_first 3127
_journal_page_last 3140
_journal_paper_doi 10.1039/d4dt03166k
_journal_volume 54
_journal_year 2025
_chemical_formula_moiety 'C24 H38 N4 O2, 2(Cl O4)'
_chemical_formula_sum 'C24 H38 Cl2 N4 O10'
_chemical_formula_weight 613.48
_space_group_crystal_system monoclinic
_space_group_IT_number 14
_space_group_name_Hall '-P 2ybc'
_space_group_name_H-M_alt 'P 1 21/c 1'
_atom_sites_solution_hydrogens mixed
_atom_sites_solution_primary direct
_atom_sites_solution_secondary difmap
_audit_creation_method SHELXL-2014/7
_audit_update_record
;
2024-10-18 deposited with the CCDC.	2025-01-02 downloaded from the CCDC.
;
_cell_angle_alpha 90
_cell_angle_beta 110.7870(10)
_cell_angle_gamma 90
_cell_formula_units_Z 2
_cell_length_a 9.9895(4)
_cell_length_b 16.3405(7)
_cell_length_c 9.0169(4)
_cell_measurement_reflns_used 9622
_cell_measurement_temperature 120(2)
_cell_measurement_theta_max 27.5137
_cell_measurement_theta_min 2.5119
_cell_volume 1376.05(10)
_computing_cell_refinement 'SAINT V8.38A (Bruker AXS Inc., 2017)'
_computing_data_collection 'Bruker Instrument Service vV6.2.10'
_computing_data_reduction 'SAINT V8.38A (Bruker AXS Inc., 2017)'
_computing_molecular_graphics 'shelXle (C.B. Huebschle, rev 924)'
_computing_structure_refinement 'SHELXL-2014/7 (Sheldrick, 2014)'
_computing_structure_solution 'SHELXT 2014/5 (Sheldrick, 2014)'
_diffrn_ambient_temperature 120(2)
_diffrn_detector_area_resol_mean 10.4167
_diffrn_measured_fraction_theta_full 0.997
_diffrn_measured_fraction_theta_max 0.997
_diffrn_measurement_device_type 'Bruker D8 VENTURE'
_diffrn_measurement_method '\f and \w scans'
_diffrn_radiation_type MoK\a
_diffrn_radiation_wavelength 0.71073
_diffrn_reflns_av_R_equivalents 0.0181
_diffrn_reflns_av_unetI/netI 0.0143
_diffrn_reflns_Laue_measured_fraction_full 0.997
_diffrn_reflns_Laue_measured_fraction_max 0.997
_diffrn_reflns_limit_h_max 12
_diffrn_reflns_limit_h_min -12
_diffrn_reflns_limit_k_max 21
_diffrn_reflns_limit_k_min -21
_diffrn_reflns_limit_l_max 11
_diffrn_reflns_limit_l_min -11
_diffrn_reflns_number 16894
_diffrn_reflns_point_group_measured_fraction_full 0.997
_diffrn_reflns_point_group_measured_fraction_max 0.997
_diffrn_reflns_theta_full 25.242
_diffrn_reflns_theta_max 27.520
_diffrn_reflns_theta_min 2.493
_diffrn_source 'microfocus sealed tube'
_exptl_absorpt_coefficient_mu 0.299
_exptl_absorpt_correction_T_max 0.95
_exptl_absorpt_correction_T_min 0.91
_exptl_absorpt_correction_type multi-scan
_exptl_absorpt_process_details
;
SADABS-2016/2 - Bruker AXS area detector scaling and absorption correction
;
_exptl_crystal_colour colourless
_exptl_crystal_density_diffrn 1.481
_exptl_crystal_description prism
_exptl_crystal_F_000 648
_exptl_crystal_size_max 0.341
_exptl_crystal_size_mid 0.175
_exptl_crystal_size_min 0.170
_refine_diff_density_max 0.330
_refine_diff_density_min -0.518
_refine_diff_density_rms 0.051
_refine_ls_extinction_method none
_refine_ls_goodness_of_fit_ref 1.076
_refine_ls_hydrogen_treatment mixed
_refine_ls_matrix_type full
_refine_ls_number_parameters 193
_refine_ls_number_reflns 3154
_refine_ls_number_restraints 0
_refine_ls_restrained_S_all 1.076
_refine_ls_R_factor_all 0.0318
_refine_ls_R_factor_gt 0.0297
_refine_ls_shift/su_max 0.001
_refine_ls_shift/su_mean 0.000
_refine_ls_structure_factor_coef Fsqd
_refine_ls_weighting_details 'w=1/[\s^2^(Fo^2^)+(0.0404P)^2^+0.7836P] where P=(Fo^2^+2Fc^2^)/3'
_refine_ls_weighting_scheme calc
_refine_ls_wR_factor_gt 0.0800
_refine_ls_wR_factor_ref 0.0814
_reflns_Friedel_coverage 0.000
_reflns_number_gt 2962
_reflns_number_total 3154
_reflns_threshold_expression 'I > 2\s(I)'
_cod_data_source_file d4dt03166k2.cif
_cod_data_source_block zncycbnoh
_cod_depositor_comments
;
The following automatic conversions were performed:

data item '_exptl_absorpt_correction_type' value 'Multi-Scan' was
changed to 'multi-scan' in accordance with the
/home/data/users/saulius/crontab/automatic-downloads/current/RSC/lib/dictionaries/cif_core.dic
dictionary named 'cif_core.dic' version 2.4.2 last updated on
2011-04-26.

Automatic conversion script
Id: cif_fix_values 8170 2020-07-09 18:12:32Z antanas 
;
_cod_original_sg_symbol_H-M 'P 21/c'
_cod_database_code 7718211
_shelx_shelxl_version_number 2014/7
_shelx_space_group_comment
;
The symmetry employed for this shelxl refinement is uniquely defined
by the following loop, which should always be used as a source of
symmetry information in preference to the above space-group names.
They are only intended as comments.
;
_shelx_estimated_absorpt_t_min 0.905
_shelx_estimated_absorpt_t_max 0.951

loop_
_space_group_symop_operation_xyz
'x, y, z'
'-x, y+1/2, -z+1/2'
'-x, -y, -z'
'x, -y-1/2, z-1/2'

loop_
_atom_site_label
_atom_site_type_symbol
_atom_site_fract_x
_atom_site_fract_y
_atom_site_fract_z
_atom_site_U_iso_or_equiv
_atom_site_adp_type
_atom_site_occupancy
_atom_site_site_symmetry_order
_atom_site_calc_flag
_atom_site_refinement_flags_posn
_atom_site_refinement_flags_adp
_atom_site_refinement_flags_occupancy
_atom_site_disorder_assembly
_atom_site_disorder_group
N1 N 0.21924(10) 0.48198(6) 0.88736(11) 0.0109(2) Uani 1 1 d . . . . .
C2 C 0.21040(13) 0.55277(7) 0.98291(14) 0.0135(2) Uani 1 1 d . . . . .
H21 H 0.2825 0.5469 1.0910 0.016 Uiso 1 1 calc R U . . .
H22 H 0.1145 0.5541 0.9920 0.016 Uiso 1 1 calc R U . . .
C3 C 0.23593(13) 0.63329(7) 0.91119(14) 0.0140(2) Uani 1 1 d . . . . .
H31 H 0.1481 0.6490 0.8222 0.017 Uiso 1 1 calc R U . . .
H32 H 0.2574 0.6770 0.9924 0.017 Uiso 1 1 calc R U . . .
N4 N 0.35803(11) 0.62542(6) 0.85227(12) 0.0123(2) Uani 1 1 d . . . . .
H41 H 0.3393(18) 0.5843(11) 0.790(2) 0.020(4) Uiso 1 1 d . . . . .
H42 H 0.3604(19) 0.6698(11) 0.792(2) 0.024(4) Uiso 1 1 d . . . . .
C5 C 0.50317(12) 0.61690(7) 0.97858(14) 0.0127(2) Uani 1 1 d . . . . .
H51 H 0.5048 0.5687 1.0457 0.015 Uiso 1 1 calc R U . . .
H52 H 0.5253 0.6661 1.0470 0.015 Uiso 1 1 calc R U . . .
C6 C 0.61413(13) 0.60668(7) 0.90022(14) 0.0135(2) Uani 1 1 d . . . . .
H61 H 0.6134 0.6558 0.8358 0.016 Uiso 1 1 calc R U . . .
H62 H 0.5883 0.5589 0.8280 0.016 Uiso 1 1 calc R U . . .
C7 C 0.76439(12) 0.59436(7) 1.02199(14) 0.0132(2) Uani 1 1 d . . . . .
H71 H 0.8339 0.5944 0.9664 0.016 Uiso 1 1 calc R U . . .
H72 H 0.7879 0.6411 1.0968 0.016 Uiso 1 1 calc R U . . .
C8 C 0.09214(12) 0.47690(7) 0.74009(14) 0.0130(2) Uani 1 1 d . . . . .
H81 H 0.0691 0.5322 0.6933 0.016 Uiso 1 1 calc R U . . .
H82 H 0.0093 0.4575 0.7663 0.016 Uiso 1 1 calc R U . . .
C9 C 0.11493(12) 0.41997(7) 0.61947(13) 0.0125(2) Uani 1 1 d . . . . .
C10 C 0.21547(12) 0.43936(7) 0.54966(14) 0.0133(2) Uani 1 1 d . . . . .
O10 O 0.29295(10) 0.50997(6) 0.59769(11) 0.01715(19) Uani 1 1 d . . . . .
H101 H 0.343(2) 0.5202(12) 0.544(2) 0.035(5) Uiso 1 1 d . . . . .
C11 C 0.23400(13) 0.38987(8) 0.43292(15) 0.0165(2) Uani 1 1 d . . . . .
H111 H 0.3023 0.4042 0.3861 0.020 Uiso 1 1 calc R U . . .
C12 C 0.15237(14) 0.31945(8) 0.38506(15) 0.0193(3) Uani 1 1 d . . . . .
H121 H 0.1646 0.2856 0.3052 0.023 Uiso 1 1 calc R U . . .
C13 C 0.05272(14) 0.29841(8) 0.45379(15) 0.0195(3) Uani 1 1 d . . . . .
H131 H -0.0026 0.2500 0.4218 0.023 Uiso 1 1 calc R U . . .
C14 C 0.03443(13) 0.34881(8) 0.56986(15) 0.0164(2) Uani 1 1 d . . . . .
H141 H -0.0342 0.3344 0.6161 0.020 Uiso 1 1 calc R U . . .
Cl1 Cl 0.37736(3) 0.65712(2) 0.38130(3) 0.01450(9) Uani 1 1 d . . . . .
O1P O 0.41159(10) 0.57088(5) 0.38229(11) 0.0183(2) Uani 1 1 d . . . . .
O2P O 0.47017(12) 0.70331(6) 0.32244(13) 0.0279(2) Uani 1 1 d . . . . .
O3P O 0.23159(12) 0.67040(8) 0.27942(13) 0.0326(3) Uani 1 1 d . . . . .
O4P O 0.39638(12) 0.68257(6) 0.54048(11) 0.0257(2) Uani 1 1 d . . . . .

loop_
_atom_site_aniso_label
_atom_site_aniso_U_11
_atom_site_aniso_U_22
_atom_site_aniso_U_33
_atom_site_aniso_U_23
_atom_site_aniso_U_13
_atom_site_aniso_U_12
N1 0.0126(4) 0.0101(5) 0.0087(4) 0.0000(4) 0.0021(4) 0.0004(3)
C2 0.0158(5) 0.0136(5) 0.0119(5) -0.0010(4) 0.0061(4) 0.0010(4)
C3 0.0142(5) 0.0123(5) 0.0153(6) -0.0003(4) 0.0049(4) 0.0026(4)
N4 0.0150(5) 0.0105(5) 0.0105(5) 0.0005(4) 0.0034(4) 0.0001(4)
C5 0.0137(5) 0.0135(5) 0.0097(5) 0.0009(4) 0.0025(4) 0.0018(4)
C6 0.0161(5) 0.0136(5) 0.0106(5) 0.0021(4) 0.0048(4) 0.0021(4)
C7 0.0142(5) 0.0120(5) 0.0134(5) 0.0023(4) 0.0049(4) -0.0010(4)
C8 0.0108(5) 0.0151(5) 0.0115(5) -0.0002(4) 0.0021(4) 0.0014(4)
C9 0.0119(5) 0.0132(5) 0.0095(5) 0.0010(4) 0.0002(4) 0.0017(4)
C10 0.0137(5) 0.0121(5) 0.0114(5) -0.0001(4) 0.0011(4) 0.0000(4)
O10 0.0219(5) 0.0158(4) 0.0173(4) -0.0051(3) 0.0113(4) -0.0069(3)
C11 0.0172(6) 0.0182(6) 0.0133(6) -0.0016(5) 0.0043(5) 0.0021(5)
C12 0.0232(6) 0.0160(6) 0.0144(6) -0.0043(5) 0.0013(5) 0.0034(5)
C13 0.0213(6) 0.0133(6) 0.0178(6) -0.0015(5) -0.0009(5) -0.0023(5)
C14 0.0147(5) 0.0163(6) 0.0148(6) 0.0017(4) 0.0009(5) -0.0021(4)
Cl1 0.02207(16) 0.01131(15) 0.00993(15) 0.00069(9) 0.00544(11) 0.00299(10)
O1P 0.0266(5) 0.0095(4) 0.0209(5) 0.0001(3) 0.0112(4) 0.0018(3)
O2P 0.0435(6) 0.0169(5) 0.0299(5) 0.0034(4) 0.0214(5) -0.0051(4)
O3P 0.0252(5) 0.0462(7) 0.0222(5) -0.0015(5) 0.0032(4) 0.0182(5)
O4P 0.0484(6) 0.0181(5) 0.0111(4) -0.0026(4) 0.0114(4) 0.0009(4)

loop_
_atom_type_symbol
_atom_type_description
_atom_type_scat_dispersion_real
_atom_type_scat_dispersion_imag
_atom_type_scat_source
C C 0.0033 0.0016 'International Tables Vol C Tables 4.2.6.8 and 6.1.1.4'
H H 0.0000 0.0000 'International Tables Vol C Tables 4.2.6.8 and 6.1.1.4'
Cl Cl 0.1484 0.1585 'International Tables Vol C Tables 4.2.6.8 and 6.1.1.4'
N N 0.0061 0.0033 'International Tables Vol C Tables 4.2.6.8 and 6.1.1.4'
O O 0.0106 0.0060 'International Tables Vol C Tables 4.2.6.8 and 6.1.1.4'

loop_
_geom_angle_atom_site_label_1
_geom_angle_atom_site_label_2
_geom_angle_atom_site_label_3
_geom_angle
_geom_angle_site_symmetry_1
_geom_angle_site_symmetry_3
_geom_angle_publ_flag
C2 N1 C7 111.21(9) . 3_667 ?
C2 N1 C8 111.17(9) . . ?
C7 N1 C8 110.05(9) 3_667 . ?
N1 C2 C3 112.19(9) . . ?
N1 C2 H21 109.2 . . ?
C3 C2 H21 109.2 . . ?
N1 C2 H22 109.2 . . ?
C3 C2 H22 109.2 . . ?
H21 C2 H22 107.9 . . ?
N4 C3 C2 110.82(9) . . ?
N4 C3 H31 109.5 . . ?
C2 C3 H31 109.5 . . ?
N4 C3 H32 109.5 . . ?
C2 C3 H32 109.5 . . ?
H31 C3 H32 108.1 . . ?
C3 N4 C5 115.34(9) . . ?
C3 N4 H41 106.5(11) . . ?
C5 N4 H41 110.7(11) . . ?
C3 N4 H42 109.8(11) . . ?
C5 N4 H42 107.7(11) . . ?
H41 N4 H42 106.5(16) . . ?
N4 C5 C6 108.98(9) . . ?
N4 C5 H51 109.9 . . ?
C6 C5 H51 109.9 . . ?
N4 C5 H52 109.9 . . ?
C6 C5 H52 109.9 . . ?
H51 C5 H52 108.3 . . ?
C5 C6 C7 111.92(10) . . ?
C5 C6 H61 109.2 . . ?
C7 C6 H61 109.2 . . ?
C5 C6 H62 109.2 . . ?
C7 C6 H62 109.2 . . ?
H61 C6 H62 107.9 . . ?
N1 C7 C6 113.53(9) 3_667 . ?
N1 C7 H71 108.9 3_667 . ?
C6 C7 H71 108.9 . . ?
N1 C7 H72 108.9 3_667 . ?
C6 C7 H72 108.9 . . ?
H71 C7 H72 107.7 . . ?
N1 C8 C9 112.39(9) . . ?
N1 C8 H81 109.1 . . ?
C9 C8 H81 109.1 . . ?
N1 C8 H82 109.1 . . ?
C9 C8 H82 109.1 . . ?
H81 C8 H82 107.9 . . ?
C14 C9 C10 117.99(11) . . ?
C14 C9 C8 121.89(11) . . ?
C10 C9 C8 120.08(11) . . ?
O10 C10 C11 121.09(11) . . ?
O10 C10 C9 117.63(11) . . ?
C11 C10 C9 121.26(11) . . ?
C10 O10 H101 111.9(14) . . ?
C12 C11 C10 119.74(12) . . ?
C12 C11 H111 120.1 . . ?
C10 C11 H111 120.1 . . ?
C11 C12 C13 120.09(12) . . ?
C11 C12 H121 120.0 . . ?
C13 C12 H121 120.0 . . ?
C12 C13 C14 119.62(12) . . ?
C12 C13 H131 120.2 . . ?
C14 C13 H131 120.2 . . ?
C13 C14 C9 121.29(12) . . ?
C13 C14 H141 119.4 . . ?
C9 C14 H141 119.4 . . ?
O2P Cl1 O3P 108.99(7) . . ?
O2P Cl1 O4P 110.03(6) . . ?
O3P Cl1 O4P 109.81(7) . . ?
O2P Cl1 O1P 109.37(6) . . ?
O3P Cl1 O1P 109.53(7) . . ?
O4P Cl1 O1P 109.09(6) . . ?

loop_
_geom_bond_atom_site_label_1
_geom_bond_atom_site_label_2
_geom_bond_distance
_geom_bond_site_symmetry_2
_geom_bond_publ_flag
N1 C2 1.4635(15) . ?
N1 C7 1.4684(15) 3_667 ?
N1 C8 1.4784(14) . ?
C2 C3 1.5268(16) . ?
C2 H21 0.9900 . ?
C2 H22 0.9900 . ?
C3 N4 1.4988(15) . ?
C3 H31 0.9900 . ?
C3 H32 0.9900 . ?
N4 C5 1.4989(15) . ?
N4 H41 0.851(18) . ?
N4 H42 0.910(19) . ?
C5 C6 1.5204(16) . ?
C5 H51 0.9900 . ?
C5 H52 0.9900 . ?
C6 C7 1.5262(16) . ?
C6 H61 0.9900 . ?
C6 H62 0.9900 . ?
C7 N1 1.4684(15) 3_667 ?
C7 H71 0.9900 . ?
C7 H72 0.9900 . ?
C8 C9 1.5086(16) . ?
C8 H81 0.9900 . ?
C8 H82 0.9900 . ?
C9 C14 1.3941(17) . ?
C9 C10 1.3979(17) . ?
C10 O10 1.3712(14) . ?
C10 C11 1.3909(17) . ?
O10 H101 0.83(2) . ?
C11 C12 1.3877(18) . ?
C11 H111 0.9500 . ?
C12 C13 1.390(2) . ?
C12 H121 0.9500 . ?
C13 C14 1.3938(18) . ?
C13 H131 0.9500 . ?
C14 H141 0.9500 . ?
Cl1 O2P 1.4353(10) . ?
Cl1 O3P 1.4360(11) . ?
Cl1 O4P 1.4406(9) . ?
Cl1 O1P 1.4493(9) . ?
